data_4306148
loop_
_publ_author_name
'Nail M. Shavaleev'
'Rosario Scopelliti'
'Fr\'ed\'eric Gumy'
'Jean-Claude G. B\"unzli'

_publ_contact_author_address
;Ecole polytechnique f\'ed\'erale de Lausanne
Institut des sciences et ing\'enierie chimiques
EPFL SB ISIC LCSL
BCH 1402 (B\^at. BCH)
CH-1015 Lausanne
Switzerland
;
_publ_contact_author_email jean-claude.bunzli@epfl.ch
_publ_contact_author_fax '+41 21 693 98 25'
_publ_contact_author_name 'Jean-Claude B\"unzli'
_publ_contact_author_phone '+41 21 693 98 21'
_publ_section_title
;
Near-Infrared Luminescence of Nine-Coordinate Neodymium Complexes with
Benzimidazole-Substituted 8-Hydroxyquinolines
;
_journal_name_full 'Inorganic Chemistry'
_journal_page_first 9055
_journal_page_last 9068
_journal_paper_doi 10.1021/ic8010585
_journal_volume 47
_journal_year 2008
_chemical_formula_moiety 'C60 H51 Cl3 N9 Nd O3, 2(C2 H6 O)'
_chemical_formula_sum 'C64 H63 Cl3 N9 Nd O5'
_chemical_formula_weight 1288.82
_chemical_name_systematic
; 
 ? 
;
_space_group_IT_number 14
_symmetry_cell_setting monoclinic
_symmetry_space_group_name_Hall '-P 2yn'
_symmetry_space_group_name_H-M 'P 1 21/n 1'
_atom_sites_solution_hydrogens geom
_atom_sites_solution_primary direct
_atom_sites_solution_secondary difmap
_audit_creation_method SHELXL-97
_cell_angle_alpha 90.00
_cell_angle_beta 93.231(11)
_cell_angle_gamma 90.00
_cell_formula_units_Z 4
_cell_length_a 14.564(2)
_cell_length_b 14.8219(11)
_cell_length_c 27.391(3)
_cell_measurement_reflns_used 105
_cell_measurement_temperature 100(2)
_cell_measurement_theta_max 17.650
_cell_measurement_theta_min 3.160
_cell_volume 5903.4(11)
_computing_cell_refinement 'Dirax/lsq (Duisenberg & Schreurs, 1989-2000)'
_computing_data_collection 'Collect (Bruker AXS BV, 1997-2004)'
_computing_data_reduction 'EvalCCD (Duisenberg & Schreurs, 1990-2000)'
_computing_molecular_graphics 'Bruker SHELXTL'
_computing_publication_material 'Bruker SHELXTL'
_computing_structure_refinement 'SHELXL-97 (Sheldrick, 1997)'
_computing_structure_solution 'SHELXS-97 (Sheldrick, 1990)'
_diffrn_ambient_temperature 100(2)
_diffrn_measured_fraction_theta_full 0.994
_diffrn_measured_fraction_theta_max 0.994
_diffrn_measurement_device_type 'Bruker APEX II CCD'
_diffrn_measurement_method 'phi and omega scans'
_diffrn_radiation_monochromator graphite
_diffrn_radiation_source 'fine-focus sealed tube'
_diffrn_radiation_type MoK\a
_diffrn_radiation_wavelength 0.71073
_diffrn_reflns_av_R_equivalents 0.1256
_diffrn_reflns_av_sigmaI/netI 0.0894
_diffrn_reflns_limit_h_max 17
_diffrn_reflns_limit_h_min -17
_diffrn_reflns_limit_k_max 17
_diffrn_reflns_limit_k_min -17
_diffrn_reflns_limit_l_max 32
_diffrn_reflns_limit_l_min -32
_diffrn_reflns_number 77777
_diffrn_reflns_theta_full 25.02
_diffrn_reflns_theta_max 25.02
_diffrn_reflns_theta_min 3.39
_exptl_absorpt_coefficient_mu 1.074
_exptl_absorpt_correction_T_max 1.0000
_exptl_absorpt_correction_T_min 0.6734
_exptl_absorpt_correction_type multi-scan
_exptl_absorpt_process_details 'SADABS, V2.10, Sheldrick, G.M., 2003'
_exptl_crystal_colour red
_exptl_crystal_density_diffrn 1.450
_exptl_crystal_density_method 'not measured'
_exptl_crystal_description prismatic
_exptl_crystal_F_000 2644
_exptl_crystal_size_max 0.48
_exptl_crystal_size_mid 0.16
_exptl_crystal_size_min 0.07
_refine_diff_density_max 1.060
_refine_diff_density_min -0.920
_refine_diff_density_rms 0.136
_refine_ls_extinction_method none
_refine_ls_goodness_of_fit_ref 1.130
_refine_ls_hydrogen_treatment riding
_refine_ls_matrix_type full
_refine_ls_number_parameters 776
_refine_ls_number_reflns 10357
_refine_ls_number_restraints 6
_refine_ls_restrained_S_all 1.129
_refine_ls_R_factor_all 0.1184
_refine_ls_R_factor_gt 0.0622
_refine_ls_shift/su_max 0.000
_refine_ls_shift/su_mean 0.000
_refine_ls_structure_factor_coef Fsqd
_refine_ls_weighting_details 'calc w=1/[\s^2^(Fo^2^)+(0.0010P)^2^+30.8018P] where P=(Fo^2^+2Fc^2^)/3'
_refine_ls_weighting_scheme calc
_refine_ls_wR_factor_gt 0.0939
_refine_ls_wR_factor_ref 0.1105
_reflns_number_gt 6919
_reflns_number_total 10357
_reflns_threshold_expression >2sigma(I)
_cod_data_source_file ic8010585_si_005_11.cif
_cod_data_source_block '[Nd(L-Cl*)3]'
_cod_depositor_comments
;
The following automatic conversions were performed:
'_symmetry_cell_setting' value 'Monoclinic' changed to 'monoclinic'
according to '/home/saulius/struct/CIF-dictionaries/cif_core.dic'
dictionary named 'cif_core.dic' version 2.4.1 from 2010-06-29.

Automatic conversion script
Id: cif_fix_enum 1527 2010-12-29 10:47:43Z saulius 
;
_cod_original_cell_volume 5903.3(12)
_cod_database_code 4306148

loop_
_symmetry_equiv_pos_as_xyz
'x, y, z'
'-x+1/2, y+1/2, -z+1/2'
'-x, -y, -z'
'x-1/2, -y-1/2, z-1/2'

loop_
_atom_site_label
_atom_site_type_symbol
_atom_site_fract_x
_atom_site_fract_y
_atom_site_fract_z
_atom_site_U_iso_or_equiv
_atom_site_adp_type
_atom_site_occupancy
_atom_site_symmetry_multiplicity
_atom_site_calc_flag
_atom_site_refinement_flags
_atom_site_disorder_assembly
_atom_site_disorder_group
Nd1 Nd -0.08918(2) 0.31326(2) 0.133687(13) 0.01692(9) Uani 1 1 d . . .
Cl1 Cl -0.09370(14) -0.14000(11) 0.17667(7) 0.0420(5) Uani 1 1 d . A .
Cl2 Cl -0.10711(16) 0.17001(14) -0.10039(7) 0.0559(6) Uani 1 1 d . . .
Cl3 Cl 0.28212(13) 0.34679(13) 0.28327(7) 0.0424(5) Uani 1 1 d . . .
O1 O -0.1022(3) 0.4714(3) 0.13057(17) 0.0253(10) Uani 1 1 d . . .
O2 O -0.0625(3) 0.3417(3) 0.22073(15) 0.0245(11) Uani 1 1 d . . .
O3 O -0.2087(3) 0.3021(3) 0.06864(14) 0.0240(10) Uani 1 1 d . . .
N1 N -0.2401(3) 0.3769(3) 0.16611(18) 0.0202(12) Uani 1 1 d . A .
N2 N -0.2081(3) 0.1959(3) 0.17042(17) 0.0214(12) Uani 1 1 d . A .
N3 N -0.3434(4) 0.1623(3) 0.2018(2) 0.0325(15) Uani 1 1 d . . .
N4 N 0.0224(3) 0.1986(3) 0.18411(17) 0.0216(12) Uani 1 1 d . . .
N5 N -0.0209(4) 0.1591(3) 0.08746(19) 0.0249(13) Uani 1 1 d . . .
N6 N 0.1161(4) 0.0916(4) 0.0787(2) 0.0443(18) Uani 1 1 d . . .
N7 N -0.0408(3) 0.3565(3) 0.04334(18) 0.0203(12) Uani 1 1 d . . .
N8 N 0.0860(3) 0.3606(3) 0.11807(19) 0.0230(13) Uani 1 1 d . . .
N9 N 0.2075(3) 0.3686(3) 0.0708(2) 0.0233(13) Uani 1 1 d . . .
C1 C -0.1717(4) 0.5175(4) 0.1469(2) 0.0211(15) Uani 1 1 d . . .
C2 C -0.1786(5) 0.6116(4) 0.1469(2) 0.0297(17) Uani 1 1 d . . .
H2 H -0.1307 0.6464 0.1341 0.036 Uiso 1 1 calc R . .
C3 C -0.2538(5) 0.6560(4) 0.1652(2) 0.0295(17) Uani 1 1 d . . .
H3 H -0.2546 0.7201 0.1657 0.035 Uiso 1 1 calc R . .
C4 C -0.3267(5) 0.6096(4) 0.1826(3) 0.0312(17) Uani 1 1 d . . .
H4 H -0.3771 0.6416 0.1947 0.037 Uiso 1 1 calc R . .
C5 C -0.3270(4) 0.5141(4) 0.1824(2) 0.0240(15) Uani 1 1 d . . .
C6 C -0.2488(4) 0.4678(4) 0.1651(2) 0.0211(15) Uani 1 1 d . . .
C7 C -0.3982(5) 0.4592(5) 0.1981(2) 0.0295(17) Uani 1 1 d . . .
H7 H -0.4526 0.4862 0.2090 0.035 Uiso 1 1 calc R . .
C8 C -0.3898(5) 0.3661(4) 0.1978(2) 0.0277(17) Uani 1 1 d . A .
H8 H -0.4384 0.3291 0.2080 0.033 Uiso 1 1 calc R . .
C9 C -0.3086(4) 0.3271(4) 0.1823(2) 0.0197(14) Uani 1 1 d . . .
C10 C -0.2878(4) 0.2286(4) 0.1844(2) 0.0204(15) Uani 1 1 d . A .
C11 C -0.2957(5) 0.0814(4) 0.1985(2) 0.0272(17) Uani 1 1 d . A .
C12 C -0.3195(5) -0.0066(5) 0.2118(3) 0.0375(19) Uani 1 1 d . . .
H12 H -0.3766 -0.0192 0.2255 0.045 Uiso 1 1 calc R A .
C13 C -0.2574(5) -0.0735(4) 0.2042(2) 0.0305(17) Uani 1 1 d . A .
H13 H -0.2706 -0.1342 0.2125 0.037 Uiso 1 1 calc R . .
C14 C -0.1738(5) -0.0517(4) 0.1840(2) 0.0284(16) Uani 1 1 d . . .
C15 C -0.1488(5) 0.0350(4) 0.1708(2) 0.0277(16) Uani 1 1 d . A .
H15 H -0.0915 0.0474 0.1573 0.033 Uiso 1 1 calc R . .
C16 C -0.2126(4) 0.1028(4) 0.1786(2) 0.0213(15) Uani 1 1 d . . .
C17A C -0.4497(11) 0.1559(9) 0.1972(6) 0.032(4) Uani 0.529(18) 1 d P A 1
H17A H -0.4762 0.2109 0.1814 0.039 Uiso 0.529(18) 1 calc PR A 1
H17B H -0.4692 0.1029 0.1772 0.039 Uiso 0.529(18) 1 calc PR A 1
C18A C -0.4807(11) 0.1467(9) 0.2476(5) 0.024(4) Uani 0.529(18) 1 d P A 1
H18A H -0.4735 0.2059 0.2641 0.029 Uiso 0.529(18) 1 calc PR A 1
H18B H -0.4394 0.1035 0.2656 0.029 Uiso 0.529(18) 1 calc PR A 1
C19A C -0.580(2) 0.1149(19) 0.2515(11) 0.043(7) Uani 0.529(18) 1 d PU A 1
H19A H -0.6213 0.1598 0.2348 0.051 Uiso 0.529(18) 1 calc PR A 1
H19B H -0.5879 0.0574 0.2334 0.051 Uiso 0.529(18) 1 calc PR A 1
C20A C -0.6107(10) 0.1012(11) 0.3013(5) 0.034(4) Uani 0.529(18) 1 d P A 1
H20A H -0.6032 0.1574 0.3199 0.051 Uiso 0.529(18) 1 calc PR A 1
H20B H -0.5738 0.0536 0.3175 0.051 Uiso 0.529(18) 1 calc PR A 1
H20C H -0.6757 0.0836 0.2995 0.051 Uiso 0.529(18) 1 calc PR A 1
C17B C -0.4201(11) 0.1721(11) 0.2382(6) 0.031(5) Uani 0.471(18) 1 d P A 2
H17C H -0.4205 0.2339 0.2519 0.038 Uiso 0.471(18) 1 calc PR A 2
H17D H -0.4108 0.1286 0.2654 0.038 Uiso 0.471(18) 1 calc PR A 2
C18B C -0.5116(13) 0.1525(11) 0.2083(8) 0.043(6) Uani 0.471(18) 1 d P A 2
H18C H -0.5236 0.2018 0.1844 0.051 Uiso 0.471(18) 1 calc PR A 2
H18D H -0.5048 0.0959 0.1896 0.051 Uiso 0.471(18) 1 calc PR A 2
C19B C -0.595(2) 0.143(2) 0.2399(13) 0.035(7) Uani 0.471(18) 1 d PU A 2
H19C H -0.5980 0.1975 0.2609 0.042 Uiso 0.471(18) 1 calc PR A 2
H19D H -0.6514 0.1416 0.2182 0.042 Uiso 0.471(18) 1 calc PR A 2
C20B C -0.5919(17) 0.0629(17) 0.2710(11) 0.084(10) Uani 0.471(18) 1 d P A 2
H20D H -0.5433 0.0697 0.2969 0.127 Uiso 0.471(18) 1 calc PR A 2
H20E H -0.5793 0.0097 0.2512 0.127 Uiso 0.471(18) 1 calc PR A 2
H20F H -0.6513 0.0555 0.2857 0.127 Uiso 0.471(18) 1 calc PR A 2
C21 C -0.0186(4) 0.2876(4) 0.2521(2) 0.0245(16) Uani 1 1 d . . .
C22 C -0.0103(4) 0.3014(5) 0.3024(2) 0.0301(16) Uani 1 1 d . . .
H22 H -0.0403 0.3514 0.3163 0.036 Uiso 1 1 calc R . .
C23 C 0.0425(5) 0.2415(5) 0.3335(3) 0.0374(19) Uani 1 1 d . . .
H23 H 0.0467 0.2528 0.3677 0.045 Uiso 1 1 calc R . .
C24 C 0.0873(5) 0.1685(5) 0.3161(2) 0.039(2) Uani 1 1 d . . .
H24 H 0.1220 0.1302 0.3379 0.047 Uiso 1 1 calc R . .
C25 C 0.0817(4) 0.1501(5) 0.2651(2) 0.0315(17) Uani 1 1 d . . .
C26 C 0.0278(4) 0.2095(4) 0.2338(2) 0.0205(15) Uani 1 1 d . . .
C27 C 0.1268(5) 0.0795(5) 0.2424(3) 0.040(2) Uani 1 1 d . . .
H27 H 0.1625 0.0382 0.2621 0.048 Uiso 1 1 calc R . .
C28 C 0.1213(5) 0.0681(5) 0.1930(3) 0.039(2) Uani 1 1 d . . .
H28 H 0.1511 0.0189 0.1783 0.046 Uiso 1 1 calc R . .
C29 C 0.0700(4) 0.1313(5) 0.1643(2) 0.0276(16) Uani 1 1 d . . .
C30 C 0.0562(4) 0.1274(4) 0.1106(2) 0.0256(16) Uani 1 1 d . . .
C31 C 0.0752(5) 0.1013(5) 0.0324(3) 0.040(2) Uani 1 1 d . . .
C32 C 0.1041(6) 0.0779(6) -0.0141(3) 0.058(3) Uani 1 1 d . . .
H32 H 0.1614 0.0490 -0.0180 0.070 Uiso 1 1 calc R . .
C33 C 0.0455(7) 0.0989(6) -0.0538(3) 0.058(3) Uani 1 1 d . . .
H33 H 0.0632 0.0849 -0.0857 0.069 Uiso 1 1 calc R . .
C34 C -0.0392(6) 0.1403(5) -0.0481(3) 0.044(2) Uani 1 1 d . . .
C35 C -0.0689(5) 0.1597(4) -0.0029(2) 0.0308(17) Uani 1 1 d . . .
H35 H -0.1284 0.1842 0.0008 0.037 Uiso 1 1 calc R . .
C36 C -0.0095(5) 0.1425(4) 0.0379(2) 0.0261(16) Uani 1 1 d . . .
C37 C 0.2116(7) 0.0444(7) 0.0868(3) 0.080(3) Uani 1 1 d . . .
H37A H 0.2081 -0.0070 0.1097 0.096 Uiso 1 1 calc R . .
H37B H 0.2338 0.0223 0.0554 0.096 Uiso 1 1 calc R . .
C38 C 0.2683(7) 0.1114(6) 0.1064(3) 0.068(3) Uani 1 1 d . . .
H38A H 0.2619 0.1169 0.1420 0.082 Uiso 1 1 calc R . .
H38B H 0.2534 0.1703 0.0908 0.082 Uiso 1 1 calc R . .
C39 C 0.3740(6) 0.0791(9) 0.0946(4) 0.088(4) Uani 1 1 d . . .
H39A H 0.3805 0.0839 0.0590 0.106 Uiso 1 1 calc R . .
H39B H 0.4179 0.1221 0.1107 0.106 Uiso 1 1 calc R . .
C40 C 0.4015(8) -0.0135(8) 0.1102(4) 0.100(4) Uani 1 1 d . . .
H40A H 0.3553 -0.0568 0.0974 0.151 Uiso 1 1 calc R . .
H40B H 0.4061 -0.0166 0.1460 0.151 Uiso 1 1 calc R . .
H40C H 0.4613 -0.0281 0.0975 0.151 Uiso 1 1 calc R . .
C41 C -0.2023(4) 0.3376(4) 0.0241(2) 0.0235(15) Uani 1 1 d . . .
C42 C -0.2752(5) 0.3467(5) -0.0099(2) 0.0333(18) Uani 1 1 d . . .
H42 H -0.3353 0.3301 -0.0014 0.040 Uiso 1 1 calc R . .
C43 C -0.2620(5) 0.3806(5) -0.0576(3) 0.0368(19) Uani 1 1 d . . .
H43 H -0.3140 0.3873 -0.0798 0.044 Uiso 1 1 calc R . .
C44 C -0.1778(5) 0.4039(5) -0.0727(2) 0.0313(18) Uani 1 1 d . . .
H44 H -0.1713 0.4256 -0.1049 0.038 Uiso 1 1 calc R . .
C45 C -0.0995(5) 0.3951(4) -0.0393(2) 0.0266(16) Uani 1 1 d . . .
C46 C -0.1122(4) 0.3648(4) 0.0096(2) 0.0224(15) Uani 1 1 d . . .
C47 C -0.0086(5) 0.4141(4) -0.0515(2) 0.0288(17) Uani 1 1 d . . .
H47 H 0.0030 0.4348 -0.0835 0.035 Uiso 1 1 calc R . .
C48 C 0.0632(5) 0.4028(4) -0.0175(2) 0.0257(16) Uani 1 1 d . . .
H48 H 0.1246 0.4138 -0.0258 0.031 Uiso 1 1 calc R . .
C49 C 0.0444(4) 0.3745(4) 0.0307(2) 0.0218(15) Uani 1 1 d . . .
C50 C 0.1132(4) 0.3663(4) 0.0723(2) 0.0212(15) Uani 1 1 d . . .
C51 C 0.2426(4) 0.3633(4) 0.1194(2) 0.0227(15) Uani 1 1 d . . .
C52 C 0.3324(4) 0.3609(4) 0.1408(3) 0.0317(17) Uani 1 1 d . . .
H52 H 0.3845 0.3629 0.1215 0.038 Uiso 1 1 calc R . .
C53 C 0.3420(5) 0.3557(5) 0.1908(3) 0.0354(18) Uani 1 1 d . . .
H53 H 0.4019 0.3535 0.2065 0.042 Uiso 1 1 calc R . .
C54 C 0.2645(5) 0.3535(4) 0.2192(2) 0.0282(16) Uani 1 1 d . . .
C55 C 0.1769(4) 0.3567(4) 0.1991(2) 0.0222(15) Uani 1 1 d . . .
H55 H 0.1253 0.3571 0.2189 0.027 Uiso 1 1 calc R . .
C56 C 0.1662(4) 0.3595(4) 0.1481(2) 0.0217(15) Uani 1 1 d . . .
C57 C 0.2684(4) 0.3719(5) 0.0292(2) 0.0324(18) Uani 1 1 d . . .
H57A H 0.3319 0.3859 0.0418 0.039 Uiso 1 1 calc R . .
H57B H 0.2477 0.4212 0.0068 0.039 Uiso 1 1 calc R . .
C58 C 0.2689(6) 0.2845(5) 0.0011(3) 0.052(2) Uani 1 1 d . . .
H58A H 0.2058 0.2719 -0.0126 0.063 Uiso 1 1 calc R . .
H58B H 0.2868 0.2349 0.0239 0.063 Uiso 1 1 calc R . .
C59 C 0.3347(6) 0.2857(6) -0.0406(3) 0.060(3) Uani 1 1 d . . .
H59A H 0.3970 0.3018 -0.0272 0.072 Uiso 1 1 calc R . .
H59B H 0.3145 0.3329 -0.0644 0.072 Uiso 1 1 calc R . .
C60 C 0.3394(8) 0.1952(7) -0.0674(3) 0.096(4) Uani 1 1 d . . .
H60A H 0.2772 0.1764 -0.0786 0.144 Uiso 1 1 calc R . .
H60B H 0.3666 0.1495 -0.0450 0.144 Uiso 1 1 calc R . .
H60C H 0.3774 0.2017 -0.0956 0.144 Uiso 1 1 calc R . .
C61 C -0.4992(6) 0.5243(6) 0.0806(3) 0.058(2) Uani 1 1 d . . .
H61A H -0.5493 0.5343 0.0558 0.087 Uiso 1 1 calc R . .
H61B H -0.4614 0.5789 0.0841 0.087 Uiso 1 1 calc R . .
H61C H -0.5250 0.5101 0.1120 0.087 Uiso 1 1 calc R . .
C62 C -0.4401(5) 0.4460(5) 0.0651(3) 0.046(2) Uani 1 1 d . . .
H62A H -0.4140 0.4596 0.0333 0.055 Uiso 1 1 calc R . .
H62B H -0.3885 0.4362 0.0897 0.055 Uiso 1 1 calc R . .
O4 O -0.4966(3) 0.3657(4) 0.0608(2) 0.0575(16) Uani 1 1 d . . .
H4A H -0.4632 0.3198 0.0646 0.086 Uiso 1 1 calc R . .
C63 C -0.3241(10) 0.0823(11) 0.0579(5) 0.143(6) Uani 1 1 d . . .
H63A H -0.3392 0.0587 0.0899 0.215 Uiso 1 1 calc R . .
H63B H -0.2610 0.1055 0.0599 0.215 Uiso 1 1 calc R . .
H63C H -0.3295 0.0339 0.0336 0.215 Uiso 1 1 calc R . .
C64 C -0.3782(8) 0.1443(9) 0.0457(7) 0.155(8) Uani 1 1 d . . .
H64A H -0.4417 0.1202 0.0446 0.187 Uiso 1 1 calc R . .
H64B H -0.3655 0.1639 0.0122 0.187 Uiso 1 1 calc R . .
O5 O -0.3735(3) 0.2237(4) 0.07797(18) 0.0400(13) Uani 1 1 d . . .
H5 H -0.3213 0.2475 0.0773 0.060 Uiso 1 1 calc R . .

loop_
_atom_site_aniso_label
_atom_site_aniso_U_11
_atom_site_aniso_U_22
_atom_site_aniso_U_33
_atom_site_aniso_U_23
_atom_site_aniso_U_13
_atom_site_aniso_U_12
Nd1 0.01540(16) 0.02012(16) 0.01534(16) 0.00253(18) 0.00186(11) -0.00067(18)
Cl1 0.0638(14) 0.0252(9) 0.0392(12) 0.0053(8) 0.0214(10) 0.0138(9)
Cl2 0.0823(16) 0.0578(14) 0.0263(11) -0.0046(10) -0.0081(10) -0.0066(12)
Cl3 0.0391(11) 0.0493(12) 0.0366(11) 0.0073(9) -0.0158(9) -0.0152(9)
O1 0.024(3) 0.022(2) 0.031(3) 0.006(2) 0.008(2) 0.000(2)
O2 0.025(3) 0.031(3) 0.018(2) 0.001(2) 0.003(2) -0.002(2)
O3 0.019(2) 0.031(3) 0.022(2) 0.005(2) 0.0024(18) -0.002(2)
N1 0.017(3) 0.023(3) 0.021(3) 0.007(2) 0.001(2) -0.002(2)
N2 0.024(3) 0.021(3) 0.020(3) 0.000(3) 0.000(2) 0.004(3)
N3 0.023(3) 0.024(3) 0.053(4) 0.010(3) 0.015(3) 0.000(3)
N4 0.020(3) 0.026(3) 0.019(3) 0.004(3) 0.001(2) -0.004(2)
N5 0.028(3) 0.025(3) 0.022(3) 0.002(2) 0.001(3) 0.000(2)
N6 0.038(4) 0.058(4) 0.038(4) 0.010(3) 0.016(3) 0.029(3)
N7 0.020(3) 0.024(3) 0.017(3) 0.005(2) 0.004(2) 0.003(2)
N8 0.022(3) 0.026(3) 0.021(3) 0.003(2) 0.002(2) -0.001(2)
N9 0.015(3) 0.027(3) 0.028(3) 0.005(3) 0.006(3) -0.001(2)
C1 0.024(4) 0.020(3) 0.019(4) 0.000(3) -0.003(3) 0.000(3)
C2 0.037(4) 0.023(4) 0.030(4) 0.006(3) 0.007(3) -0.002(3)
C3 0.036(4) 0.018(3) 0.034(4) -0.003(3) 0.001(3) 0.002(3)
C4 0.027(4) 0.028(4) 0.039(5) -0.003(3) 0.004(3) 0.007(3)
C5 0.025(4) 0.024(4) 0.023(4) 0.000(3) 0.004(3) 0.005(3)
C6 0.022(4) 0.027(4) 0.015(4) 0.003(3) -0.002(3) -0.004(3)
C7 0.019(4) 0.037(4) 0.033(4) -0.002(3) 0.005(3) 0.010(3)
C8 0.025(4) 0.029(4) 0.031(4) 0.003(3) 0.012(3) 0.001(3)
C9 0.015(3) 0.027(4) 0.017(3) 0.000(3) 0.001(3) 0.002(3)
C10 0.017(4) 0.018(3) 0.025(4) 0.006(3) -0.003(3) -0.003(3)
C11 0.033(4) 0.023(4) 0.026(4) 0.001(3) 0.002(3) -0.006(3)
C12 0.031(4) 0.028(4) 0.054(5) 0.005(4) 0.009(4) -0.009(3)
C13 0.045(5) 0.020(4) 0.027(4) 0.002(3) 0.006(3) -0.009(3)
C14 0.045(5) 0.020(4) 0.020(4) -0.004(3) 0.003(3) 0.008(3)
C15 0.029(4) 0.030(4) 0.025(4) 0.002(3) 0.013(3) -0.001(3)
C16 0.026(4) 0.029(4) 0.009(3) 0.005(3) -0.001(3) -0.002(3)
C17A 0.032(10) 0.032(8) 0.032(10) 0.001(6) -0.005(8) -0.004(7)
C18A 0.031(10) 0.022(7) 0.020(8) 0.006(6) 0.001(7) -0.004(6)
C19A 0.055(15) 0.039(17) 0.035(15) 0.014(11) 0.005(11) 0.012(12)
C20A 0.036(9) 0.045(9) 0.022(9) -0.001(7) 0.014(7) -0.016(7)
C17B 0.021(9) 0.033(10) 0.043(11) 0.010(8) 0.021(8) -0.010(8)
C18B 0.027(12) 0.031(9) 0.072(17) 0.007(9) 0.024(11) -0.003(8)
C19B 0.017(11) 0.049(18) 0.040(16) 0.012(12) 0.012(9) -0.001(11)
C20B 0.095(19) 0.063(17) 0.10(2) 0.030(16) 0.070(17) 0.015(14)
C21 0.024(4) 0.031(4) 0.018(4) 0.004(3) 0.004(3) -0.013(3)
C22 0.028(4) 0.044(4) 0.019(4) -0.004(3) 0.004(3) -0.009(4)
C23 0.033(4) 0.065(6) 0.014(4) 0.011(4) -0.005(3) -0.013(4)
C24 0.032(4) 0.061(6) 0.024(4) 0.015(4) -0.004(3) -0.002(4)
C25 0.021(4) 0.048(4) 0.026(4) 0.015(3) 0.003(3) -0.004(3)
C26 0.017(3) 0.027(4) 0.017(3) 0.001(3) 0.000(3) -0.009(3)
C27 0.020(4) 0.057(5) 0.044(5) 0.024(4) 0.005(4) 0.006(4)
C28 0.031(4) 0.047(5) 0.040(5) 0.013(4) 0.013(4) 0.010(4)
C29 0.019(4) 0.035(4) 0.030(4) 0.008(3) 0.004(3) 0.003(3)
C30 0.025(4) 0.028(4) 0.025(4) 0.001(3) 0.008(3) -0.001(3)
C31 0.046(5) 0.047(5) 0.029(5) 0.005(4) 0.016(4) 0.014(4)
C32 0.070(7) 0.066(6) 0.043(6) 0.006(5) 0.027(5) 0.024(5)
C33 0.099(8) 0.052(6) 0.024(5) -0.005(4) 0.024(5) 0.012(5)
C34 0.069(6) 0.038(5) 0.026(5) -0.007(4) 0.007(4) -0.004(4)
C35 0.037(4) 0.029(4) 0.026(4) -0.004(3) -0.003(3) -0.005(3)
C36 0.031(4) 0.024(4) 0.025(4) 0.004(3) 0.007(3) 0.000(3)
C37 0.108(9) 0.096(8) 0.039(6) -0.014(6) 0.023(6) -0.035(7)
C38 0.104(8) 0.047(5) 0.059(6) -0.005(5) 0.041(6) -0.004(6)
C39 0.050(7) 0.153(12) 0.060(7) 0.016(7) -0.007(5) -0.008(7)
C40 0.087(9) 0.100(9) 0.109(10) 0.018(8) -0.041(8) 0.005(7)
C41 0.017(3) 0.032(4) 0.021(4) 0.004(3) 0.002(3) 0.002(3)
C42 0.021(4) 0.053(5) 0.026(4) 0.010(3) 0.003(3) 0.009(3)
C43 0.025(4) 0.059(5) 0.025(4) 0.001(4) -0.006(3) 0.004(4)
C44 0.037(4) 0.039(4) 0.019(4) 0.008(3) 0.008(3) 0.011(4)
C45 0.032(4) 0.027(4) 0.021(4) 0.005(3) 0.003(3) 0.004(3)
C46 0.027(4) 0.022(4) 0.019(4) 0.003(3) 0.002(3) 0.002(3)
C47 0.036(4) 0.034(4) 0.017(4) 0.003(3) 0.010(3) -0.003(3)
C48 0.026(4) 0.026(4) 0.026(4) -0.003(3) 0.012(3) -0.006(3)
C49 0.020(4) 0.024(4) 0.022(4) 0.000(3) 0.005(3) -0.001(3)
C50 0.020(4) 0.021(4) 0.023(4) 0.003(3) 0.005(3) -0.002(3)
C51 0.015(3) 0.018(3) 0.034(4) 0.003(3) 0.001(3) -0.002(3)
C52 0.011(4) 0.035(4) 0.050(5) -0.001(4) 0.006(3) -0.005(3)
C53 0.022(4) 0.039(4) 0.043(5) 0.009(4) -0.012(4) -0.008(3)
C54 0.026(4) 0.025(4) 0.032(4) 0.000(3) -0.004(3) -0.008(3)
C55 0.019(4) 0.024(3) 0.024(4) 0.003(3) 0.000(3) -0.006(3)
C56 0.020(4) 0.020(3) 0.025(4) 0.004(3) 0.003(3) -0.003(3)
C57 0.018(4) 0.049(5) 0.031(4) 0.011(4) 0.011(3) -0.003(3)
C58 0.056(6) 0.056(6) 0.048(5) 0.018(4) 0.023(4) 0.023(4)
C59 0.048(5) 0.102(8) 0.033(5) 0.005(5) 0.016(4) 0.016(5)
C60 0.136(10) 0.105(9) 0.051(6) -0.002(7) 0.035(6) 0.058(8)
C61 0.048(6) 0.068(6) 0.057(6) -0.003(5) 0.000(5) 0.004(5)
C62 0.031(5) 0.058(5) 0.049(5) -0.018(4) -0.001(4) 0.000(4)
O4 0.029(3) 0.071(4) 0.072(4) -0.014(3) -0.001(3) 0.004(3)
C63 0.134(14) 0.157(15) 0.132(13) 0.027(12) -0.056(11) -0.052(12)
C64 0.042(8) 0.081(10) 0.35(3) 0.034(13) 0.037(11) 0.001(7)
O5 0.028(3) 0.048(3) 0.045(3) -0.003(3) 0.001(2) -0.011(2)

loop_
_atom_type_symbol
_atom_type_description
_atom_type_scat_dispersion_real
_atom_type_scat_dispersion_imag
_atom_type_scat_source
C C 0.0033 0.0016 'International Tables Vol C Tables 4.2.6.8 and 6.1.1.4'
H H 0.0000 0.0000 'International Tables Vol C Tables 4.2.6.8 and 6.1.1.4'
N N 0.0061 0.0033 'International Tables Vol C Tables 4.2.6.8 and 6.1.1.4'
O O 0.0106 0.0060 'International Tables Vol C Tables 4.2.6.8 and 6.1.1.4'
Cl Cl 0.1484 0.1585 'International Tables Vol C Tables 4.2.6.8 and 6.1.1.4'
Nd Nd -0.1943 3.0179 'International Tables Vol C Tables 4.2.6.8 and 6.1.1.4'

loop_
_geom_angle_atom_site_label_1
_geom_angle_atom_site_label_2
_geom_angle_atom_site_label_3
_geom_angle
_geom_angle_site_symmetry_1
_geom_angle_site_symmetry_3
_geom_angle_publ_flag
O1 Nd1 O3 89.34(15) . . ?
O1 Nd1 O2 82.57(15) . . ?
O3 Nd1 O2 143.19(13) . . ?
O1 Nd1 N1 65.32(15) . . ?
O3 Nd1 N1 71.91(15) . . ?
O2 Nd1 N1 72.09(15) . . ?
O1 Nd1 N4 134.07(15) . . ?
O3 Nd1 N4 136.43(15) . . ?
O2 Nd1 N4 63.00(15) . . ?
N1 Nd1 N4 123.70(15) . . ?
O1 Nd1 N7 75.75(15) . . ?
O3 Nd1 N7 63.55(14) . . ?
O2 Nd1 N7 145.68(15) . . ?
N1 Nd1 N7 119.98(15) . . ?
N4 Nd1 N7 116.27(15) . . ?
O1 Nd1 N2 127.30(15) . . ?
O3 Nd1 N2 77.31(14) . . ?
O2 Nd1 N2 79.38(14) . . ?
N1 Nd1 N2 62.05(15) . . ?
N4 Nd1 N2 77.36(14) . . ?
N7 Nd1 N2 134.93(15) . . ?
O1 Nd1 N8 79.06(15) . . ?
O3 Nd1 N8 123.10(14) . . ?
O2 Nd1 N8 90.59(15) . . ?
N1 Nd1 N8 141.74(15) . . ?
N4 Nd1 N8 72.31(15) . . ?
N7 Nd1 N8 59.58(15) . . ?
N2 Nd1 N8 149.35(15) . . ?
O1 Nd1 N5 145.13(15) . . ?
O3 Nd1 N5 82.62(15) . . ?
O2 Nd1 N5 122.69(15) . . ?
N1 Nd1 N5 140.82(15) . . ?
N4 Nd1 N5 59.92(15) . . ?
N7 Nd1 N5 70.27(15) . . ?
N2 Nd1 N5 83.94(15) . . ?
N8 Nd1 N5 77.27(15) . . ?
C1 O1 Nd1 124.3(4) . . ?
C21 O2 Nd1 125.4(4) . . ?
C41 O3 Nd1 124.0(4) . . ?
C9 N1 C6 119.0(5) . . ?
C9 N1 Nd1 125.2(4) . . ?
C6 N1 Nd1 115.8(4) . . ?
C10 N2 C16 105.2(5) . . ?
C10 N2 Nd1 117.4(4) . . ?
C16 N2 Nd1 137.3(4) . . ?
C10 N3 C11 106.8(5) . . ?
C10 N3 C17B 128.0(8) . . ?
C11 N3 C17B 120.3(7) . . ?
C10 N3 C17A 128.3(7) . . ?
C11 N3 C17A 116.2(7) . . ?
C17B N3 C17A 45.8(7) . . ?
C29 N4 C26 119.1(5) . . ?
C29 N4 Nd1 125.0(4) . . ?
C26 N4 Nd1 115.9(4) . . ?
C30 N5 C36 104.8(5) . . ?
C30 N5 Nd1 112.2(4) . . ?
C36 N5 Nd1 130.0(4) . . ?
C30 N6 C31 106.7(6) . . ?
C30 N6 C37 132.5(7) . . ?
C31 N6 C37 120.8(6) . . ?
C49 N7 C46 119.5(5) . . ?
C49 N7 Nd1 125.6(4) . . ?
C46 N7 Nd1 114.7(4) . . ?
C50 N8 C56 105.7(5) . . ?
C50 N8 Nd1 119.8(4) . . ?
C56 N8 Nd1 132.2(4) . . ?
C50 N9 C51 106.4(5) . . ?
C50 N9 C57 131.6(6) . . ?
C51 N9 C57 122.0(5) . . ?
O1 C1 C2 124.9(6) . . ?
O1 C1 C6 118.4(5) . . ?
C2 C1 C6 116.6(6) . . ?
C3 C2 C1 121.9(6) . . ?
C3 C2 H2 119.1 . . ?
C1 C2 H2 119.1 . . ?
C4 C3 C2 121.8(6) . . ?
C4 C3 H3 119.1 . . ?
C2 C3 H3 119.1 . . ?
C3 C4 C5 120.3(6) . . ?
C3 C4 H4 119.9 . . ?
C5 C4 H4 119.9 . . ?
C7 C5 C4 125.6(6) . . ?
C7 C5 C6 116.0(6) . . ?
C4 C5 C6 118.5(6) . . ?
N1 C6 C5 123.0(6) . . ?
N1 C6 C1 116.0(6) . . ?
C5 C6 C1 120.9(6) . . ?
C8 C7 C5 120.6(6) . . ?
C8 C7 H7 119.7 . . ?
C5 C7 H7 119.7 . . ?
C7 C8 C9 119.2(6) . . ?
C7 C8 H8 120.4 . . ?
C9 C8 H8 120.4 . . ?
N1 C9 C8 122.1(6) . . ?
N1 C9 C10 113.5(5) . . ?
C8 C9 C10 124.3(6) . . ?
N2 C10 N3 112.2(5) . . ?
N2 C10 C9 121.6(5) . . ?
N3 C10 C9 126.2(6) . . ?
N3 C11 C16 106.1(5) . . ?
N3 C11 C12 130.8(6) . . ?
C16 C11 C12 123.1(6) . . ?
C13 C12 C11 117.4(7) . . ?
C13 C12 H12 121.3 . . ?
C11 C12 H12 121.3 . . ?
C12 C13 C14 119.3(6) . . ?
C12 C13 H13 120.4 . . ?
C14 C13 H13 120.4 . . ?
C15 C14 C13 124.2(6) . . ?
C15 C14 Cl1 118.0(5) . . ?
C13 C14 Cl1 117.7(5) . . ?
C14 C15 C16 116.1(6) . . ?
C14 C15 H15 122.0 . . ?
C16 C15 H15 122.0 . . ?
C11 C16 C15 119.9(6) . . ?
C11 C16 N2 109.7(6) . . ?
C15 C16 N2 130.4(6) . . ?
C18A C17A N3 106.6(12) . . ?
C18A C17A H17A 110.4 . . ?
N3 C17A H17A 110.4 . . ?
C18A C17A H17B 110.4 . . ?
N3 C17A H17B 110.4 . . ?
H17A C17A H17B 108.6 . . ?
C17A C18A C19A 115.6(17) . . ?
C17A C18A H18A 108.4 . . ?
C19A C18A H18A 108.4 . . ?
C17A C18A H18B 108.4 . . ?
C19A C18A H18B 108.4 . . ?
H18A C18A H18B 107.4 . . ?
C20A C19A C18A 116(2) . . ?
C20A C19A H19A 108.2 . . ?
C18A C19A H19A 108.2 . . ?
C20A C19A H19B 108.2 . . ?
C18A C19A H19B 108.2 . . ?
H19A C19A H19B 107.3 . . ?
C19A C20A H20A 109.5 . . ?
C19A C20A H20B 109.5 . . ?
H20A C20A H20B 109.5 . . ?
C19A C20A H20C 109.5 . . ?
H20A C20A H20C 109.5 . . ?
H20B C20A H20C 109.5 . . ?
N3 C17B C18B 105.8(14) . . ?
N3 C17B H17C 110.6 . . ?
C18B C17B H17C 110.6 . . ?
N3 C17B H17D 110.6 . . ?
C18B C17B H17D 110.6 . . ?
H17C C17B H17D 108.7 . . ?
C19B C18B C17B 114(2) . . ?
C19B C18B H18C 108.8 . . ?
C17B C18B H18C 108.8 . . ?
C19B C18B H18D 108.8 . . ?
C17B C18B H18D 108.8 . . ?
H18C C18B H18D 107.7 . . ?
C20B C19B C18B 114(2) . . ?
C20B C19B H19C 108.8 . . ?
C18B C19B H19C 108.8 . . ?
C20B C19B H19D 108.8 . . ?
C18B C19B H19D 108.8 . . ?
H19C C19B H19D 107.7 . . ?
C19B C20B H20D 109.5 . . ?
C19B C20B H20E 109.5 . . ?
H20D C20B H20E 109.5 . . ?
C19B C20B H20F 109.5 . . ?
H20D C20B H20F 109.5 . . ?
H20E C20B H20F 109.5 . . ?
O2 C21 C22 124.7(6) . . ?
O2 C21 C26 118.9(5) . . ?
C22 C21 C26 116.4(6) . . ?
C21 C22 C23 120.9(7) . . ?
C21 C22 H22 119.6 . . ?
C23 C22 H22 119.6 . . ?
C24 C23 C22 122.6(7) . . ?
C24 C23 H23 118.7 . . ?
C22 C23 H23 118.7 . . ?
C23 C24 C25 119.6(7) . . ?
C23 C24 H24 120.2 . . ?
C25 C24 H24 120.2 . . ?
C27 C25 C24 125.3(7) . . ?
C27 C25 C26 116.7(6) . . ?
C24 C25 C26 118.0(7) . . ?
N4 C26 C25 121.4(6) . . ?
N4 C26 C21 115.9(5) . . ?
C25 C26 C21 122.5(6) . . ?
C28 C27 C25 122.1(7) . . ?
C28 C27 H27 119.0 . . ?
C25 C27 H27 119.0 . . ?
C27 C28 C29 118.1(7) . . ?
C27 C28 H28 121.0 . . ?
C29 C28 H28 121.0 . . ?
N4 C29 C28 122.5(6) . . ?
N4 C29 C30 112.8(6) . . ?
C28 C29 C30 124.6(6) . . ?
N5 C30 N6 112.3(6) . . ?
N5 C30 C29 121.3(6) . . ?
N6 C30 C29 126.4(6) . . ?
N6 C31 C36 106.6(6) . . ?
N6 C31 C32 132.2(7) . . ?
C36 C31 C32 121.3(8) . . ?
C33 C32 C31 116.9(8) . . ?
C33 C32 H32 121.5 . . ?
C31 C32 H32 121.5 . . ?
C32 C33 C34 121.6(7) . . ?
C32 C33 H33 119.2 . . ?
C34 C33 H33 119.2 . . ?
C35 C34 C33 121.5(8) . . ?
C35 C34 Cl2 119.7(7) . . ?
C33 C34 Cl2 118.8(6) . . ?
C34 C35 C36 118.2(7) . . ?
C34 C35 H35 120.9 . . ?
C36 C35 H35 120.9 . . ?
C31 C36 C35 120.4(7) . . ?
C31 C36 N5 109.7(6) . . ?
C35 C36 N5 129.9(6) . . ?
C38 C37 N6 103.9(9) . . ?
C38 C37 H37A 111.0 . . ?
N6 C37 H37A 111.0 . . ?
C38 C37 H37B 111.0 . . ?
N6 C37 H37B 111.0 . . ?
H37A C37 H37B 109.0 . . ?
C37 C38 C39 104.9(8) . . ?
C37 C38 H38A 110.8 . . ?
C39 C38 H38A 110.8 . . ?
C37 C38 H38B 110.8 . . ?
C39 C38 H38B 110.8 . . ?
H38A C38 H38B 108.8 . . ?
C40 C39 C38 116.7(9) . . ?
C40 C39 H39A 108.1 . . ?
C38 C39 H39A 108.1 . . ?
C40 C39 H39B 108.1 . . ?
C38 C39 H39B 108.1 . . ?
H39A C39 H39B 107.3 . . ?
C39 C40 H40A 109.5 . . ?
C39 C40 H40B 109.5 . . ?
H40A C40 H40B 109.5 . . ?
C39 C40 H40C 109.5 . . ?
H40A C40 H40C 109.5 . . ?
H40B C40 H40C 109.5 . . ?
O3 C41 C42 124.4(6) . . ?
O3 C41 C46 118.1(5) . . ?
C42 C41 C46 117.5(6) . . ?
C41 C42 C43 121.0(6) . . ?
C41 C42 H42 119.5 . . ?
C43 C42 H42 119.5 . . ?
C44 C43 C42 122.7(7) . . ?
C44 C43 H43 118.6 . . ?
C42 C43 H43 118.6 . . ?
C43 C44 C45 118.9(6) . . ?
C43 C44 H44 120.6 . . ?
C45 C44 H44 120.6 . . ?
C47 C45 C44 123.8(6) . . ?
C47 C45 C46 117.0(6) . . ?
C44 C45 C46 119.1(6) . . ?
N7 C46 C45 122.1(6) . . ?
N7 C46 C41 117.3(5) . . ?
C45 C46 C41 120.6(6) . . ?
C48 C47 C45 120.2(6) . . ?
C48 C47 H47 119.9 . . ?
C45 C47 H47 119.9 . . ?
C47 C48 C49 119.2(6) . . ?
C47 C48 H48 120.4 . . ?
C49 C48 H48 120.4 . . ?
N7 C49 C48 121.9(6) . . ?
N7 C49 C50 112.6(5) . . ?
C48 C49 C50 125.4(6) . . ?
N8 C50 N9 112.2(6) . . ?
N8 C50 C49 120.2(5) . . ?
N9 C50 C49 127.6(6) . . ?
C56 C51 N9 106.0(5) . . ?
C56 C51 C52 121.1(6) . . ?
N9 C51 C52 132.9(6) . . ?
C53 C52 C51 117.3(6) . . ?
C53 C52 H52 121.3 . . ?
C51 C52 H52 121.3 . . ?
C52 C53 C54 120.9(6) . . ?
C52 C53 H53 119.6 . . ?
C54 C53 H53 119.6 . . ?
C55 C54 C53 122.6(7) . . ?
C55 C54 Cl3 119.0(5) . . ?
C53 C54 Cl3 118.4(5) . . ?
C54 C55 C56 117.0(6) . . ?
C54 C55 H55 121.5 . . ?
C56 C55 H55 121.5 . . ?
N8 C56 C55 129.4(6) . . ?
N8 C56 C51 109.7(6) . . ?
C55 C56 C51 121.0(6) . . ?
N9 C57 C58 112.6(6) . . ?
N9 C57 H57A 109.1 . . ?
C58 C57 H57A 109.1 . . ?
N9 C57 H57B 109.1 . . ?
C58 C57 H57B 109.1 . . ?
H57A C57 H57B 107.8 . . ?
C57 C58 C59 113.1(7) . . ?
C57 C58 H58A 109.0 . . ?
C59 C58 H58A 109.0 . . ?
C57 C58 H58B 109.0 . . ?
C59 C58 H58B 109.0 . . ?
H58A C58 H58B 107.8 . . ?
C58 C59 C60 113.2(8) . . ?
C58 C59 H59A 108.9 . . ?
C60 C59 H59A 108.9 . . ?
C58 C59 H59B 108.9 . . ?
C60 C59 H59B 108.9 . . ?
H59A C59 H59B 107.7 . . ?
C59 C60 H60A 109.5 . . ?
C59 C60 H60B 109.5 . . ?
H60A C60 H60B 109.5 . . ?
C59 C60 H60C 109.5 . . ?
H60A C60 H60C 109.5 . . ?
H60B C60 H60C 109.5 . . ?
C62 C61 H61A 109.5 . . ?
C62 C61 H61B 109.5 . . ?
H61A C61 H61B 109.5 . . ?
C62 C61 H61C 109.5 . . ?
H61A C61 H61C 109.5 . . ?
H61B C61 H61C 109.5 . . ?
O4 C62 C61 108.7(6) . . ?
O4 C62 H62A 109.9 . . ?
C61 C62 H62A 109.9 . . ?
O4 C62 H62B 109.9 . . ?
C61 C62 H62B 109.9 . . ?
H62A C62 H62B 108.3 . . ?
C62 O4 H4A 109.5 . . ?
C64 C63 H63A 109.5 . . ?
C64 C63 H63B 109.5 . . ?
H63A C63 H63B 109.5 . . ?
C64 C63 H63C 109.5 . . ?
H63A C63 H63C 109.5 . . ?
H63B C63 H63C 109.5 . . ?
C63 C64 O5 115.0(17) . . ?
C63 C64 H64A 108.5 . . ?
O5 C64 H64A 108.5 . . ?
C63 C64 H64B 108.5 . . ?
O5 C64 H64B 108.5 . . ?
H64A C64 H64B 107.5 . . ?
C64 O5 H5 109.5 . . ?

loop_
_geom_bond_atom_site_label_1
_geom_bond_atom_site_label_2
_geom_bond_distance
_geom_bond_site_symmetry_2
_geom_bond_publ_flag
Nd1 O1 2.353(4) . ?
Nd1 O3 2.425(4) . ?
Nd1 O2 2.431(4) . ?
Nd1 N1 2.593(5) . ?
Nd1 N4 2.680(5) . ?
Nd1 N7 2.688(5) . ?
Nd1 N2 2.690(5) . ?
Nd1 N8 2.703(5) . ?
Nd1 N5 2.821(5) . ?
Cl1 C14 1.772(6) . ?
Cl2 C34 1.751(8) . ?
Cl3 C54 1.762(7) . ?
O1 C1 1.320(7) . ?
O2 C21 1.315(7) . ?
O3 C41 1.337(7) . ?
N1 C9 1.337(7) . ?
N1 C6 1.354(8) . ?
N2 C10 1.335(7) . ?
N2 C16 1.400(8) . ?
N3 C10 1.375(7) . ?
N3 C11 1.391(8) . ?
N3 C17B 1.546(15) . ?
N3 C17A 1.549(17) . ?
N4 C29 1.346(8) . ?
N4 C26 1.369(7) . ?
N5 C30 1.342(8) . ?
N5 C36 1.399(8) . ?
N6 C30 1.375(8) . ?
N6 C31 1.379(9) . ?
N6 C37 1.562(12) . ?
N7 C49 1.334(7) . ?
N7 C46 1.358(8) . ?
N8 C50 1.340(7) . ?
N8 C56 1.390(8) . ?
N9 C50 1.376(7) . ?
N9 C51 1.402(8) . ?
N9 C57 1.484(8) . ?
C1 C2 1.400(8) . ?
C1 C6 1.454(8) . ?
C2 C3 1.395(9) . ?
C2 H2 0.9500 . ?
C3 C4 1.371(9) . ?
C3 H3 0.9500 . ?
C4 C5 1.414(9) . ?
C4 H4 0.9500 . ?
C5 C7 1.404(9) . ?
C5 C6 1.435(8) . ?
C7 C8 1.386(9) . ?
C7 H7 0.9500 . ?
C8 C9 1.403(8) . ?
C8 H8 0.9500 . ?
C9 C10 1.492(8) . ?
C11 C16 1.392(9) . ?
C11 C12 1.402(9) . ?
C12 C13 1.367(9) . ?
C12 H12 0.9500 . ?
C13 C14 1.402(9) . ?
C13 H13 0.9500 . ?
C14 C15 1.389(9) . ?
C15 C16 1.393(9) . ?
C15 H15 0.9500 . ?
C17A C18A 1.48(2) . ?
C17A H17A 0.9900 . ?
C17A H17B 0.9900 . ?
C18A C19A 1.53(4) . ?
C18A H18A 0.9900 . ?
C18A H18B 0.9900 . ?
C19A C20A 1.47(3) . ?
C19A H19A 0.9900 . ?
C19A H19B 0.9900 . ?
C20A H20A 0.9800 . ?
C20A H20B 0.9800 . ?
C20A H20C 0.9800 . ?
C17B C18B 1.55(3) . ?
C17B H17C 0.9900 . ?
C17B H17D 0.9900 . ?
C18B C19B 1.53(4) . ?
C18B H18C 0.9900 . ?
C18B H18D 0.9900 . ?
C19B C20B 1.46(3) . ?
C19B H19C 0.9900 . ?
C19B H19D 0.9900 . ?
C20B H20D 0.9800 . ?
C20B H20E 0.9800 . ?
C20B H20F 0.9800 . ?
C21 C22 1.393(8) . ?
C21 C26 1.443(8) . ?
C22 C23 1.425(9) . ?
C22 H22 0.9500 . ?
C23 C24 1.362(10) . ?
C23 H23 0.9500 . ?
C24 C25 1.422(9) . ?
C24 H24 0.9500 . ?
C25 C27 1.400(10) . ?
C25 C26 1.431(9) . ?
C27 C28 1.361(10) . ?
C27 H27 0.9500 . ?
C28 C29 1.410(9) . ?
C28 H28 0.9500 . ?
C29 C30 1.476(9) . ?
C31 C36 1.392(9) . ?
C31 C32 1.407(10) . ?
C32 C33 1.379(11) . ?
C32 H32 0.9500 . ?
C33 C34 1.393(11) . ?
C33 H33 0.9500 . ?
C34 C35 1.365(9) . ?
C35 C36 1.396(9) . ?
C35 H35 0.9500 . ?
C37 C38 1.381(12) . ?
C37 H37A 0.9900 . ?
C37 H37B 0.9900 . ?
C38 C39 1.661(12) . ?
C38 H38A 0.9900 . ?
C38 H38B 0.9900 . ?
C39 C40 1.485(14) . ?
C39 H39A 0.9900 . ?
C39 H39B 0.9900 . ?
C40 H40A 0.9800 . ?
C40 H40B 0.9800 . ?
C40 H40C 0.9800 . ?
C41 C42 1.379(8) . ?
C41 C46 1.450(8) . ?
C42 C43 1.422(9) . ?
C42 H42 0.9500 . ?
C43 C44 1.361(9) . ?
C43 H43 0.9500 . ?
C44 C45 1.426(9) . ?
C44 H44 0.9500 . ?
C45 C47 1.413(9) . ?
C45 C46 1.435(8) . ?
C47 C48 1.371(9) . ?
C47 H47 0.9500 . ?
C48 C49 1.425(8) . ?
C48 H48 0.9500 . ?
C49 C50 1.479(9) . ?
C51 C56 1.399(8) . ?
C51 C52 1.403(9) . ?
C52 C53 1.370(9) . ?
C52 H52 0.9500 . ?
C53 C54 1.407(9) . ?
C53 H53 0.9500 . ?
C54 C55 1.362(8) . ?
C55 C56 1.398(8) . ?
C55 H55 0.9500 . ?
C57 C58 1.507(10) . ?
C57 H57A 0.9900 . ?
C57 H57B 0.9900 . ?
C58 C59 1.532(10) . ?
C58 H58A 0.9900 . ?
C58 H58B 0.9900 . ?
C59 C60 1.532(12) . ?
C59 H59A 0.9900 . ?
C59 H59B 0.9900 . ?
C60 H60A 0.9800 . ?
C60 H60B 0.9800 . ?
C60 H60C 0.9800 . ?
C61 C62 1.520(10) . ?
C61 H61A 0.9800 . ?
C61 H61B 0.9800 . ?
C61 H61C 0.9800 . ?
C62 O4 1.448(9) . ?
C62 H62A 0.9900 . ?
C62 H62B 0.9900 . ?
O4 H4A 0.8400 . ?
C63 C64 1.244(15) . ?
C63 H63A 0.9800 . ?
C63 H63B 0.9800 . ?
C63 H63C 0.9800 . ?
C64 O5 1.471(16) . ?
C64 H64A 0.9900 . ?
C64 H64B 0.9900 . ?
O5 H5 0.8400 . ?

loop_
_geom_hbond_atom_site_label_D
_geom_hbond_atom_site_label_H
_geom_hbond_atom_site_label_A
_geom_hbond_distance_DH
_geom_hbond_distance_HA
_geom_hbond_distance_DA
_geom_hbond_angle_DHA
_geom_hbond_site_symmetry_A
O4 H4A O5 0.84 1.95 2.788(8) 172.3 .
O5 H5 O3 0.84 1.86 2.692(6) 173.9 .

loop_
_geom_torsion_atom_site_label_1
_geom_torsion_atom_site_label_2
_geom_torsion_atom_site_label_3
_geom_torsion_atom_site_label_4
_geom_torsion
_geom_torsion_site_symmetry_1
_geom_torsion_site_symmetry_2
_geom_torsion_site_symmetry_3
_geom_torsion_site_symmetry_4
_geom_torsion_publ_flag
O3 Nd1 O1 C1 72.9(5) . . . . ?
O2 Nd1 O1 C1 -71.1(5) . . . . ?
N1 Nd1 O1 C1 2.6(4) . . . . ?
N4 Nd1 O1 C1 -111.3(5) . . . . ?
N7 Nd1 O1 C1 135.8(5) . . . . ?
N2 Nd1 O1 C1 -0.5(5) . . . . ?
N8 Nd1 O1 C1 -163.1(5) . . . . ?
N5 Nd1 O1 C1 149.0(4) . . . . ?
O1 Nd1 O2 C21 -156.6(4) . . . . ?
O3 Nd1 O2 C21 124.6(4) . . . . ?
N1 Nd1 O2 C21 137.0(5) . . . . ?
N4 Nd1 O2 C21 -8.0(4) . . . . ?
N7 Nd1 O2 C21 -105.7(5) . . . . ?
N2 Nd1 O2 C21 73.2(4) . . . . ?
N8 Nd1 O2 C21 -77.7(4) . . . . ?
N5 Nd1 O2 C21 -2.5(5) . . . . ?
O1 Nd1 O3 C41 60.4(4) . . . . ?
O2 Nd1 O3 C41 137.0(4) . . . . ?
N1 Nd1 O3 C41 124.6(5) . . . . ?
N4 Nd1 O3 C41 -115.2(4) . . . . ?
N7 Nd1 O3 C41 -14.0(4) . . . . ?
N2 Nd1 O3 C41 -171.0(5) . . . . ?
N8 Nd1 O3 C41 -16.0(5) . . . . ?
N5 Nd1 O3 C41 -85.6(4) . . . . ?
O1 Nd1 N1 C9 178.0(5) . . . . ?
O3 Nd1 N1 C9 80.2(5) . . . . ?
O2 Nd1 N1 C9 -92.0(5) . . . . ?
N4 Nd1 N1 C9 -54.1(5) . . . . ?
N7 Nd1 N1 C9 123.3(5) . . . . ?
N2 Nd1 N1 C9 -4.8(4) . . . . ?
N8 Nd1 N1 C9 -158.9(4) . . . . ?
N5 Nd1 N1 C9 28.1(6) . . . . ?
O1 Nd1 N1 C6 -0.5(4) . . . . ?
O3 Nd1 N1 C6 -98.4(4) . . . . ?
O2 Nd1 N1 C6 89.4(4) . . . . ?
N4 Nd1 N1 C6 127.3(4) . . . . ?
N7 Nd1 N1 C6 -55.3(5) . . . . ?
N2 Nd1 N1 C6 176.7(5) . . . . ?
N8 Nd1 N1 C6 22.5(5) . . . . ?
N5 Nd1 N1 C6 -150.5(4) . . . . ?
O1 Nd1 N2 C10 6.9(5) . . . . ?
O3 Nd1 N2 C10 -72.3(4) . . . . ?
O2 Nd1 N2 C10 79.0(4) . . . . ?
N1 Nd1 N2 C10 3.8(4) . . . . ?
N4 Nd1 N2 C10 143.4(4) . . . . ?
N7 Nd1 N2 C10 -101.9(4) . . . . ?
N8 Nd1 N2 C10 151.8(4) . . . . ?
N5 Nd1 N2 C10 -156.1(4) . . . . ?
O1 Nd1 N2 C16 -175.6(5) . . . . ?
O3 Nd1 N2 C16 105.2(6) . . . . ?
O2 Nd1 N2 C16 -103.5(6) . . . . ?
N1 Nd1 N2 C16 -178.8(6) . . . . ?
N4 Nd1 N2 C16 -39.1(5) . . . . ?
N7 Nd1 N2 C16 75.6(6) . . . . ?
N8 Nd1 N2 C16 -30.7(7) . . . . ?
N5 Nd1 N2 C16 21.4(5) . . . . ?
O1 Nd1 N4 C29 -128.5(5) . . . . ?
O3 Nd1 N4 C29 45.3(5) . . . . ?
O2 Nd1 N4 C29 -174.5(5) . . . . ?
N1 Nd1 N4 C29 144.5(4) . . . . ?
N7 Nd1 N4 C29 -33.0(5) . . . . ?
N2 Nd1 N4 C29 101.1(5) . . . . ?
N8 Nd1 N4 C29 -74.4(5) . . . . ?
N5 Nd1 N4 C29 10.8(4) . . . . ?
O1 Nd1 N4 C26 53.4(5) . . . . ?
O3 Nd1 N4 C26 -132.8(4) . . . . ?
O2 Nd1 N4 C26 7.4(4) . . . . ?
N1 Nd1 N4 C26 -33.6(4) . . . . ?
N7 Nd1 N4 C26 148.9(4) . . . . ?
N2 Nd1 N4 C26 -77.0(4) . . . . ?
N8 Nd1 N4 C26 107.5(4) . . . . ?
N5 Nd1 N4 C26 -167.3(4) . . . . ?
O1 Nd1 N5 C30 103.0(5) . . . . ?
O3 Nd1 N5 C30 -179.0(4) . . . . ?
O2 Nd1 N5 C30 -27.8(5) . . . . ?
N1 Nd1 N5 C30 -129.8(4) . . . . ?
N4 Nd1 N5 C30 -22.1(4) . . . . ?
N7 Nd1 N5 C30 116.6(4) . . . . ?
N2 Nd1 N5 C30 -101.0(4) . . . . ?
N8 Nd1 N5 C30 54.6(4) . . . . ?
O1 Nd1 N5 C36 -31.6(7) . . . . ?
O3 Nd1 N5 C36 46.5(5) . . . . ?
O2 Nd1 N5 C36 -162.3(5) . . . . ?
N1 Nd1 N5 C36 95.6(5) . . . . ?
N4 Nd1 N5 C36 -156.7(6) . . . . ?
N7 Nd1 N5 C36 -18.0(5) . . . . ?
N2 Nd1 N5 C36 124.4(5) . . . . ?
N8 Nd1 N5 C36 -79.9(5) . . . . ?
O1 Nd1 N7 C49 90.6(5) . . . . ?
O3 Nd1 N7 C49 -172.9(5) . . . . ?
O2 Nd1 N7 C49 38.1(6) . . . . ?
N1 Nd1 N7 C49 140.5(5) . . . . ?
N4 Nd1 N7 C49 -41.8(5) . . . . ?
N2 Nd1 N7 C49 -140.3(4) . . . . ?
N8 Nd1 N7 C49 5.1(4) . . . . ?
N5 Nd1 N7 C49 -81.4(5) . . . . ?
O1 Nd1 N7 C46 -85.5(4) . . . . ?
O3 Nd1 N7 C46 11.0(4) . . . . ?
O2 Nd1 N7 C46 -138.0(4) . . . . ?
N1 Nd1 N7 C46 -35.6(5) . . . . ?
N4 Nd1 N7 C46 142.1(4) . . . . ?
N2 Nd1 N7 C46 43.6(5) . . . . ?
N8 Nd1 N7 C46 -171.0(5) . . . . ?
N5 Nd1 N7 C46 102.5(4) . . . . ?
O1 Nd1 N8 C50 -91.7(5) . . . . ?
O3 Nd1 N8 C50 -9.7(5) . . . . ?
O2 Nd1 N8 C50 -174.0(4) . . . . ?
N1 Nd1 N8 C50 -112.9(5) . . . . ?
N4 Nd1 N8 C50 124.7(5) . . . . ?
N7 Nd1 N8 C50 -11.9(4) . . . . ?
N2 Nd1 N8 C50 116.1(5) . . . . ?
N5 Nd1 N8 C50 62.6(4) . . . . ?
O1 Nd1 N8 C56 108.0(5) . . . . ?
O3 Nd1 N8 C56 -170.1(5) . . . . ?
O2 Nd1 N8 C56 25.6(5) . . . . ?
N1 Nd1 N8 C56 86.7(6) . . . . ?
N4 Nd1 N8 C56 -35.7(5) . . . . ?
N7 Nd1 N8 C56 -172.2(6) . . . . ?
N2 Nd1 N8 C56 -44.2(7) . . . . ?
N5 Nd1 N8 C56 -97.8(5) . . . . ?
Nd1 O1 C1 C2 177.5(5) . . . . ?
Nd1 O1 C1 C6 -4.3(8) . . . . ?
O1 C1 C2 C3 -179.3(6) . . . . ?
C6 C1 C2 C3 2.4(10) . . . . ?
C1 C2 C3 C4 -2.4(11) . . . . ?
C2 C3 C4 C5 0.3(11) . . . . ?
C3 C4 C5 C7 -178.5(7) . . . . ?
C3 C4 C5 C6 1.6(10) . . . . ?
C9 N1 C6 C5 2.5(9) . . . . ?
Nd1 N1 C6 C5 -178.8(5) . . . . ?
C9 N1 C6 C1 -179.9(5) . . . . ?
Nd1 N1 C6 C1 -1.2(7) . . . . ?
C7 C5 C6 N1 -3.8(9) . . . . ?
C4 C5 C6 N1 176.1(6) . . . . ?
C7 C5 C6 C1 178.6(6) . . . . ?
C4 C5 C6 C1 -1.5(9) . . . . ?
O1 C1 C6 N1 3.4(9) . . . . ?
C2 C1 C6 N1 -178.2(6) . . . . ?
O1 C1 C6 C5 -178.8(6) . . . . ?
C2 C1 C6 C5 -0.5(9) . . . . ?
C4 C5 C7 C8 -177.9(7) . . . . ?
C6 C5 C7 C8 2.0(10) . . . . ?
C5 C7 C8 C9 0.9(10) . . . . ?
C6 N1 C9 C8 0.7(9) . . . . ?
Nd1 N1 C9 C8 -177.8(5) . . . . ?
C6 N1 C9 C10 -176.5(5) . . . . ?
Nd1 N1 C9 C10 5.0(7) . . . . ?
C7 C8 C9 N1 -2.4(10) . . . . ?
C7 C8 C9 C10 174.5(6) . . . . ?
C16 N2 C10 N3 0.8(7) . . . . ?
Nd1 N2 C10 N3 179.0(4) . . . . ?
C16 N2 C10 C9 178.6(5) . . . . ?
Nd1 N2 C10 C9 -3.2(7) . . . . ?
C11 N3 C10 N2 -0.2(8) . . . . ?
C17B N3 C10 N2 154.7(9) . . . . ?
C17A N3 C10 N2 -146.0(9) . . . . ?
C11 N3 C10 C9 -177.8(6) . . . . ?
C17B N3 C10 C9 -23.0(13) . . . . ?
C17A N3 C10 C9 36.3(12) . . . . ?
N1 C9 C10 N2 -0.9(9) . . . . ?
C8 C9 C10 N2 -178.0(6) . . . . ?
N1 C9 C10 N3 176.6(6) . . . . ?
C8 C9 C10 N3 -0.5(10) . . . . ?
C10 N3 C11 C16 -0.5(7) . . . . ?
C17B N3 C11 C16 -157.7(9) . . . . ?
C17A N3 C11 C16 150.0(8) . . . . ?
C10 N3 C11 C12 178.9(8) . . . . ?
C17B N3 C11 C12 21.7(13) . . . . ?
C17A N3 C11 C12 -30.5(12) . . . . ?
N3 C11 C12 C13 -179.8(7) . . . . ?
C16 C11 C12 C13 -0.4(11) . . . . ?
C11 C12 C13 C14 0.2(11) . . . . ?
C12 C13 C14 C15 0.1(11) . . . . ?
C12 C13 C14 Cl1 177.9(6) . . . . ?
C13 C14 C15 C16 -0.2(10) . . . . ?
Cl1 C14 C15 C16 -178.0(5) . . . . ?
N3 C11 C16 C15 179.8(6) . . . . ?
C12 C11 C16 C15 0.3(11) . . . . ?
N3 C11 C16 N2 1.0(7) . . . . ?
C12 C11 C16 N2 -178.5(6) . . . . ?
C14 C15 C16 C11 0.0(9) . . . . ?
C14 C15 C16 N2 178.5(6) . . . . ?
C10 N2 C16 C11 -1.1(7) . . . . ?
Nd1 N2 C16 C11 -178.8(4) . . . . ?
C10 N2 C16 C15 -179.8(7) . . . . ?
Nd1 N2 C16 C15 2.6(10) . . . . ?
C10 N3 C17A C18A -124.6(10) . . . . ?
C11 N3 C17A C18A 92.2(11) . . . . ?
C17B N3 C17A C18A -15.5(10) . . . . ?
N3 C17A C18A C19A -164.8(14) . . . . ?
C17A C18A C19A C20A 177.2(17) . . . . ?
C10 N3 C17B C18B 112.4(12) . . . . ?
C11 N3 C17B C18B -95.7(12) . . . . ?
C17A N3 C17B C18B 2.6(10) . . . . ?
N3 C17B C18B C19B 170.3(16) . . . . ?
C17B C18B C19B C20B -68(3) . . . . ?
Nd1 O2 C21 C22 -174.5(4) . . . . ?
Nd1 O2 C21 C26 7.8(7) . . . . ?
O2 C21 C22 C23 -176.9(6) . . . . ?
C26 C21 C22 C23 0.9(9) . . . . ?
C21 C22 C23 C24 0.0(10) . . . . ?
C22 C23 C24 C25 -0.2(11) . . . . ?
C23 C24 C25 C27 177.7(7) . . . . ?
C23 C24 C25 C26 -0.6(10) . . . . ?
C29 N4 C26 C25 -1.0(8) . . . . ?
Nd1 N4 C26 C25 177.2(4) . . . . ?
C29 N4 C26 C21 174.8(5) . . . . ?
Nd1 N4 C26 C21 -7.0(6) . . . . ?
C27 C25 C26 N4 -1.3(9) . . . . ?
C24 C25 C26 N4 177.1(6) . . . . ?
C27 C25 C26 C21 -176.9(6) . . . . ?
C24 C25 C26 C21 1.5(9) . . . . ?
O2 C21 C26 N4 0.4(8) . . . . ?
C22 C21 C26 N4 -177.5(5) . . . . ?
O2 C21 C26 C25 176.2(5) . . . . ?
C22 C21 C26 C25 -1.7(9) . . . . ?
C24 C25 C27 C28 -177.3(7) . . . . ?
C26 C25 C27 C28 1.0(10) . . . . ?
C25 C27 C28 C29 1.6(11) . . . . ?
C26 N4 C29 C28 3.8(9) . . . . ?
Nd1 N4 C29 C28 -174.2(5) . . . . ?
C26 N4 C29 C30 179.2(5) . . . . ?
Nd1 N4 C29 C30 1.1(7) . . . . ?
C27 C28 C29 N4 -4.1(10) . . . . ?
C27 C28 C29 C30 -178.9(6) . . . . ?
C36 N5 C30 N6 0.0(7) . . . . ?
Nd1 N5 C30 N6 -145.6(5) . . . . ?
C36 N5 C30 C29 -179.1(6) . . . . ?
Nd1 N5 C30 C29 35.3(7) . . . . ?
C31 N6 C30 N5 0.3(8) . . . . ?
C37 N6 C30 N5 -177.8(8) . . . . ?
C31 N6 C30 C29 179.4(7) . . . . ?
C37 N6 C30 C29 1.3(13) . . . . ?
N4 C29 C30 N5 -26.2(9) . . . . ?
C28 C29 C30 N5 149.0(7) . . . . ?
N4 C29 C30 N6 154.8(6) . . . . ?
C28 C29 C30 N6 -30.0(11) . . . . ?
C30 N6 C31 C36 -0.5(8) . . . . ?
C37 N6 C31 C36 177.9(7) . . . . ?
C30 N6 C31 C32 179.6(9) . . . . ?
C37 N6 C31 C32 -2.1(14) . . . . ?
N6 C31 C32 C33 -179.1(8) . . . . ?
C36 C31 C32 C33 1.0(13) . . . . ?
C31 C32 C33 C34 -0.9(13) . . . . ?
C32 C33 C34 C35 -1.7(13) . . . . ?
C32 C33 C34 Cl2 176.8(7) . . . . ?
C33 C34 C35 C36 4.2(11) . . . . ?
Cl2 C34 C35 C36 -174.3(5) . . . . ?
N6 C31 C36 C35 -178.5(6) . . . . ?
C32 C31 C36 C35 1.5(11) . . . . ?
N6 C31 C36 N5 0.6(8) . . . . ?
C32 C31 C36 N5 -179.5(7) . . . . ?
C34 C35 C36 C31 -4.0(10) . . . . ?
C34 C35 C36 N5 177.2(7) . . . . ?
C30 N5 C36 C31 -0.4(7) . . . . ?
Nd1 N5 C36 C31 136.6(5) . . . . ?
C30 N5 C36 C35 178.5(7) . . . . ?
Nd1 N5 C36 C35 -44.5(9) . . . . ?
C30 N6 C37 C38 -65.2(11) . . . . ?
C31 N6 C37 C38 116.9(8) . . . . ?
N6 C37 C38 C39 -157.8(7) . . . . ?
C37 C38 C39 C40 -52.7(12) . . . . ?
Nd1 O3 C41 C42 -167.2(5) . . . . ?
Nd1 O3 C41 C46 15.7(7) . . . . ?
O3 C41 C42 C43 -176.5(6) . . . . ?
C46 C41 C42 C43 0.7(10) . . . . ?
C41 C42 C43 C44 1.4(11) . . . . ?
C42 C43 C44 C45 -0.8(11) . . . . ?
C43 C44 C45 C47 177.6(7) . . . . ?
C43 C44 C45 C46 -1.9(10) . . . . ?
C49 N7 C46 C45 -1.9(9) . . . . ?
Nd1 N7 C46 C45 174.5(5) . . . . ?
C49 N7 C46 C41 175.2(5) . . . . ?
Nd1 N7 C46 C41 -8.4(7) . . . . ?
C47 C45 C46 N7 1.5(9) . . . . ?
C44 C45 C46 N7 -178.9(6) . . . . ?
C47 C45 C46 C41 -175.5(6) . . . . ?
C44 C45 C46 C41 4.1(9) . . . . ?
O3 C41 C46 N7 -3.2(9) . . . . ?
C42 C41 C46 N7 179.4(6) . . . . ?
O3 C41 C46 C45 173.9(6) . . . . ?
C42 C41 C46 C45 -3.4(9) . . . . ?
C44 C45 C47 C48 -179.1(6) . . . . ?
C46 C45 C47 C48 0.4(9) . . . . ?
C45 C47 C48 C49 -1.9(10) . . . . ?
C46 N7 C49 C48 0.3(9) . . . . ?
Nd1 N7 C49 C48 -175.6(4) . . . . ?
C46 N7 C49 C50 177.2(5) . . . . ?
Nd1 N7 C49 C50 1.3(7) . . . . ?
C47 C48 C49 N7 1.6(9) . . . . ?
C47 C48 C49 C50 -174.9(6) . . . . ?
C56 N8 C50 N9 0.3(7) . . . . ?
Nd1 N8 C50 N9 -164.8(4) . . . . ?
C56 N8 C50 C49 -176.4(5) . . . . ?
Nd1 N8 C50 C49 18.6(7) . . . . ?
C51 N9 C50 N8 0.5(7) . . . . ?
C57 N9 C50 N8 177.9(6) . . . . ?
C51 N9 C50 C49 176.8(6) . . . . ?
C57 N9 C50 C49 -5.7(11) . . . . ?
N7 C49 C50 N8 -13.1(8) . . . . ?
C48 C49 C50 N8 163.7(6) . . . . ?
N7 C49 C50 N9 170.8(6) . . . . ?
C48 C49 C50 N9 -12.3(10) . . . . ?
C50 N9 C51 C56 -1.0(7) . . . . ?
C57 N9 C51 C56 -178.7(5) . . . . ?
C50 N9 C51 C52 178.6(7) . . . . ?
C57 N9 C51 C52 0.9(10) . . . . ?
C56 C51 C52 C53 -0.7(10) . . . . ?
N9 C51 C52 C53 179.8(7) . . . . ?
C51 C52 C53 C54 -0.5(10) . . . . ?
C52 C53 C54 C55 -0.3(11) . . . . ?
C52 C53 C54 Cl3 -180.0(5) . . . . ?
C53 C54 C55 C56 2.0(10) . . . . ?
Cl3 C54 C55 C56 -178.2(5) . . . . ?
C50 N8 C56 C55 178.0(6) . . . . ?
Nd1 N8 C56 C55 -19.6(10) . . . . ?
C50 N8 C56 C51 -0.9(7) . . . . ?
Nd1 N8 C56 C51 161.5(4) . . . . ?
C54 C55 C56 N8 178.1(6) . . . . ?
C54 C55 C56 C51 -3.1(9) . . . . ?
N9 C51 C56 N8 1.2(7) . . . . ?
C52 C51 C56 N8 -178.5(6) . . . . ?
N9 C51 C56 C55 -177.8(5) . . . . ?
C52 C51 C56 C55 2.5(9) . . . . ?
C50 N9 C57 C58 -70.7(9) . . . . ?
C51 N9 C57 C58 106.4(7) . . . . ?
N9 C57 C58 C59 -177.5(6) . . . . ?
C57 C58 C59 C60 176.7(7) . . . . ?
